data_4517748
loop_
_publ_author_name
'Liu, Xin'
'Carr, Paul'
'Gardiner, Michael G.'
'Banwell, Martin G.'
'Elbanna, Ahmed H.'
'Khalil, Zeinab G.'
'Capon, Robert J.'

_publ_section_title
;
 Levoglucosenone and Its Pseudoenantiomer <i>iso</i>-Levoglucosenone as
 Scaffolds for Drug Discovery and Development.
;
_journal_issue 23
_journal_name_full 'ACS omega'
_journal_page_first 13926
_journal_page_last 13939
_journal_paper_doi 10.1021/acsomega.0c01331
_journal_volume 5
_journal_year 2020
_chemical_absolute_configuration rmad
_chemical_formula_moiety 'C11 H7 Cl N2 O5'
_chemical_formula_sum 'C11 H7 Cl N2 O5'
_chemical_formula_weight 282.64
_space_group_crystal_system orthorhombic
_space_group_IT_number 19
_space_group_name_Hall 'P 2ac 2ab'
_space_group_name_H-M_alt 'P 21 21 21'
_atom_sites_solution_hydrogens geom
_atom_sites_solution_primary dual
_audit_creation_date 2019-02-25
_audit_creation_method
;
Olex2 1.2
(compiled 2018.05.29 svn.r3508 for OlexSys, GUI svn.r5506)
;
_cell_angle_alpha 90
_cell_angle_beta 90
_cell_angle_gamma 90
_cell_formula_units_Z 4
_cell_length_a 7.9009(2)
_cell_length_b 10.9614(3)
_cell_length_c 13.2772(4)
_cell_measurement_reflns_used 3889
_cell_measurement_temperature 150.01(10)
_cell_measurement_theta_max 28.6990
_cell_measurement_theta_min 4.0130
_cell_volume 1149.87(6)
_computing_cell_refinement 'CrysAlisPro 1.171.39.46e (Rigaku OD, 2018)'
_computing_data_collection 'CrysAlisPro 1.171.39.46e (Rigaku OD, 2018)'
_computing_data_reduction 'CrysAlisPro 1.171.39.46e (Rigaku OD, 2018)'
_computing_molecular_graphics 'Olex2 (Dolomanov et al., 2009)'
_computing_publication_material 'Olex2 (Dolomanov et al., 2009)'
_computing_structure_refinement 'ShelXL (Sheldrick, 2015)'
_computing_structure_solution 'ShelXT (Sheldrick, 2015)'
_diffrn_ambient_environment N~2~
_diffrn_ambient_temperature 150.01(10)
_diffrn_detector 'CCD plate'
_diffrn_detector_area_resol_mean 8.1297
_diffrn_detector_type EosS2
_diffrn_measured_fraction_theta_full 0.997
_diffrn_measured_fraction_theta_max 0.898
_diffrn_measurement_details
;
List of Runs (angles in degrees, time in seconds):

  # Type    Start    End  Width  t~exp~   \w     \q     \k     \f   Frames
--------------------------------------------------------------------------
  1  \w     -1.00  83.00   1.00    1.69    --   15.42  57.00  30.00   84
  2  \w    -52.00  42.00   1.00    1.69    --   15.42 -77.00-120.00   94
  3  \w    -11.00  55.00   1.00    1.69    --   15.42  77.00-120.00   66
  4  \w     35.00  88.00   1.00    1.69    --   15.42 178.00 120.00   53
;
_diffrn_measurement_device 'four-circle diffractometer'
_diffrn_measurement_device_type 'SuperNova, Dual, Cu at home/near, EosS2'
_diffrn_measurement_method '\w scans'
_diffrn_orient_matrix_type 'CrysAlisPro convention (1999,Acta A55,543-557)'
_diffrn_orient_matrix_UB_11 0.0217921000
_diffrn_orient_matrix_UB_12 0.0597163000
_diffrn_orient_matrix_UB_13 -0.0159687000
_diffrn_orient_matrix_UB_21 0.0161839000
_diffrn_orient_matrix_UB_22 -0.0223756000
_diffrn_orient_matrix_UB_23 -0.0492079000
_diffrn_orient_matrix_UB_31 -0.0855442000
_diffrn_orient_matrix_UB_32 0.0109435000
_diffrn_orient_matrix_UB_33 -0.0134103000
_diffrn_radiation_monochromator mirror
_diffrn_radiation_probe x-ray
_diffrn_radiation_type MoK\a
_diffrn_radiation_wavelength 0.71073
_diffrn_reflns_av_R_equivalents 0.0329
_diffrn_reflns_av_unetI/netI 0.0396
_diffrn_reflns_Laue_measured_fraction_full 0.997
_diffrn_reflns_Laue_measured_fraction_max 0.898
_diffrn_reflns_limit_h_max 10
_diffrn_reflns_limit_h_min -10
_diffrn_reflns_limit_k_max 14
_diffrn_reflns_limit_k_min -15
_diffrn_reflns_limit_l_max 18
_diffrn_reflns_limit_l_min -17
_diffrn_reflns_number 7576
_diffrn_reflns_point_group_measured_fraction_full 0.998
_diffrn_reflns_point_group_measured_fraction_max 0.861
_diffrn_reflns_theta_full 25.242
_diffrn_reflns_theta_max 29.222
_diffrn_reflns_theta_min 3.530
_diffrn_source 'micro-focus sealed X-ray tube'
_diffrn_source_type 'SuperNova (Mo) X-ray Source'
_exptl_absorpt_coefficient_mu 0.352
_exptl_absorpt_correction_T_max 1.00000
_exptl_absorpt_correction_T_min 0.93222
_exptl_absorpt_correction_type multi-scan
_exptl_absorpt_process_details
;
CrysAlisPro 1.171.39.46e (Rigaku Oxford Diffraction, 2018)
Empirical absorption correction using spherical harmonics,
 implemented in SCALE3 ABSPACK scaling algorithm.
;
_exptl_crystal_colour colourless
_exptl_crystal_colour_primary colourless
_exptl_crystal_density_diffrn 1.633
_exptl_crystal_description prism
_exptl_crystal_F_000 576
_exptl_crystal_size_max 0.539
_exptl_crystal_size_mid 0.373
_exptl_crystal_size_min 0.283
_refine_diff_density_max 0.221
_refine_diff_density_min -0.259
_refine_diff_density_rms 0.047
_refine_ls_abs_structure_details
;
 Flack x determined using 890 quotients [(I+)-(I-)]/[(I+)+(I-)]
 (Parsons, Flack and Wagner, Acta Cryst. B69 (2013) 249-259).
;
_refine_ls_abs_structure_Flack 0.07(4)
_refine_ls_extinction_method none
_refine_ls_goodness_of_fit_ref 1.037
_refine_ls_hydrogen_treatment constr
_refine_ls_matrix_type full
_refine_ls_number_parameters 172
_refine_ls_number_reflns 2681
_refine_ls_number_restraints 0
_refine_ls_restrained_S_all 1.037
_refine_ls_R_factor_all 0.0394
_refine_ls_R_factor_gt 0.0360
_refine_ls_shift/su_max 0.000
_refine_ls_shift/su_mean 0.000
_refine_ls_structure_factor_coef Fsqd
_refine_ls_weighting_details 'w=1/[\s^2^(Fo^2^)+(0.0338P)^2^+0.1472P] where P=(Fo^2^+2Fc^2^)/3'
_refine_ls_weighting_scheme calc
_refine_ls_wR_factor_gt 0.0742
_refine_ls_wR_factor_ref 0.0764
_reflns_Friedel_coverage 0.663
_reflns_Friedel_fraction_full 1.000
_reflns_Friedel_fraction_max 0.810
_reflns_number_gt 2483
_reflns_number_total 2681
_reflns_threshold_expression 'I > 2\s(I)'
_cod_data_source_file ao0c01331_si_003.cif
_cod_data_source_block xl-1-110scaled
_cod_depositor_comments 'Adding full bibliography for 4517747--4517755.cif.'
_cod_database_code 4517748
_shelx_shelxl_version_number 2016/6
_chemical_oxdiff_formula C11H7Cl1N2O5
_shelx_space_group_comment
;
The symmetry employed for this shelxl refinement is uniquely defined
by the following loop, which should always be used as a source of
symmetry information in preference to the above space-group names.
They are only intended as comments.
;
_reflns_odcompleteness_completeness 99.50
_reflns_odcompleteness_iscentric 1
_reflns_odcompleteness_theta 26.32
_olex2_refinement_description
;
1. Fixed Uiso
 At 1.2 times of:
  All C(H) groups, All C(H,H) groups
2.a Ternary CH refined with riding coordinates:
 C4(H4), C6(H6)
2.b Secondary CH2 refined with riding coordinates:
 C5(H5A,H5B)
2.c Aromatic/amide H refined with riding coordinates:
 C3(H3), C9(H9), C11(H11)
;
_ins_header
;
TITL XL-1-110scaled in P2(1)2(1)2(1) 
REM P2(1)2(1)2(1) (#19 in standard setting)
CELL 0.71073   7.900854  10.961351  13.277231  90.0000  90.0000  90.0000
ZERR    3.00   0.000221   0.000311   0.000399   0.0000   0.0000   0.0000
LATT -1
SYMM -x+1/2,-y, z+1/2 
SYMM -x, y+1/2,-z+1/2 
SYMM  x+1/2,-y+1/2,-z 
SFAC C H N O Cl
UNIT 33.00 21.00 6.00 15.00 3.00
TREF
HKLF 4
END
;
_olex2_date_sample_completion 2019-02-21
_olex2_date_sample_data_collection 2019-02-18
_olex2_date_sample_submission 2019-02-13
_olex2_exptl_crystal_mounting_method 'The crystal was mounted on a MITIGEN holder with oil'
_olex2_submission_special_instructions 'No special instructions were received'
_oxdiff_exptl_absorpt_empirical_details
;
Empirical correction (ABSPACK) includes:
- Absorption correction using spherical harmonics
- Frame scaling
;
_oxdiff_exptl_absorpt_empirical_full_max 1.131
_oxdiff_exptl_absorpt_empirical_full_min 0.887

loop_
_space_group_symop_operation_xyz
'x, y, z'
'-x+1/2, -y, z+1/2'
'-x, y+1/2, -z+1/2'
'x+1/2, -y+1/2, -z'

loop_
_atom_site_label
_atom_site_type_symbol
_atom_site_fract_x
_atom_site_fract_y
_atom_site_fract_z
_atom_site_U_iso_or_equiv
_atom_site_adp_type
_atom_site_occupancy
_atom_site_site_symmetry_order
_atom_site_calc_flag
_atom_site_refinement_flags_posn
_atom_site_refinement_flags_adp
_atom_site_refinement_flags_occupancy
_atom_site_disorder_assembly
_atom_site_disorder_group
Cl1 Cl 0.81708(8) 0.25672(6) 0.18774(5) 0.03403(18) Uani 1 1 d . . . . .
O1 O 0.0795(2) 0.43887(18) 0.38470(14) 0.0332(5) Uani 1 1 d . . . . .
O2 O 0.1177(2) 0.52753(16) 0.63519(13) 0.0288(4) Uani 1 1 d . . . . .
O3 O 0.0703(2) 0.67567(16) 0.52047(14) 0.0290(4) Uani 1 1 d . . . . .
O4 O 0.2259(3) 0.14503(19) 0.34369(17) 0.0471(6) Uani 1 1 d . . . . .
O5 O 0.2393(3) 0.22981(18) 0.48994(14) 0.0354(5) Uani 1 1 d . . . . .
N1 N 0.5814(3) 0.47960(17) 0.37556(15) 0.0197(4) Uani 1 1 d . . . . .
N2 N 0.2844(3) 0.21922(18) 0.40268(17) 0.0258(5) Uani 1 1 d . . . . .
C1 C 0.1477(3) 0.4796(2) 0.4592(2) 0.0211(5) Uani 1 1 d . . . . .
C2 C 0.3324(3) 0.4751(2) 0.47780(18) 0.0191(5) Uani 1 1 d . . . . .
C3 C 0.3919(3) 0.5338(2) 0.55788(19) 0.0232(5) Uani 1 1 d . . . . .
H3 H 0.507893 0.536165 0.569586 0.028 Uiso 1 1 calc R . . . .
C4 C 0.2740(3) 0.5959(2) 0.62918(19) 0.0264(6) Uani 1 1 d . . . . .
H4 H 0.325295 0.608817 0.695540 0.032 Uiso 1 1 calc R . . . .
C5 C 0.2098(4) 0.7159(2) 0.5821(2) 0.0287(6) Uani 1 1 d . . . . .
H5A H 0.172271 0.772677 0.633482 0.034 Uiso 1 1 calc R . . . .
H5B H 0.296981 0.754420 0.541613 0.034 Uiso 1 1 calc R . . . .
C6 C 0.0485(3) 0.5492(2) 0.5395(2) 0.0267(6) Uani 1 1 d . . . . .
H6 H -0.071614 0.526939 0.537789 0.032 Uiso 1 1 calc R . . . .
C7 C 0.4462(3) 0.4145(2) 0.40476(18) 0.0168(5) Uani 1 1 d . . . . .
C8 C 0.4233(3) 0.2970(2) 0.36702(17) 0.0177(5) Uani 1 1 d . . . . .
C9 C 0.5339(3) 0.2458(2) 0.29967(17) 0.0188(5) Uani 1 1 d . . . . .
H9 H 0.516319 0.167991 0.273774 0.023 Uiso 1 1 calc R . . . .
C10 C 0.6719(3) 0.3144(2) 0.27206(17) 0.0203(5) Uani 1 1 d . . . . .
C11 C 0.6918(3) 0.4302(2) 0.31191(18) 0.0197(5) Uani 1 1 d . . . . .
H11 H 0.786417 0.475368 0.293382 0.024 Uiso 1 1 calc R . . . .

loop_
_atom_site_aniso_label
_atom_site_aniso_U_11
_atom_site_aniso_U_22
_atom_site_aniso_U_33
_atom_site_aniso_U_23
_atom_site_aniso_U_13
_atom_site_aniso_U_12
Cl1 0.0308(3) 0.0364(3) 0.0348(3) -0.0085(3) 0.0161(3) 0.0003(3)
O1 0.0214(9) 0.0411(11) 0.0372(11) -0.0069(9) -0.0052(9) 0.0019(8)
O2 0.0345(10) 0.0247(9) 0.0273(10) 0.0050(8) 0.0137(8) 0.0001(8)
O3 0.0276(10) 0.0216(9) 0.0377(10) 0.0064(8) 0.0082(9) 0.0060(8)
O4 0.0442(13) 0.0411(11) 0.0560(14) -0.0240(11) 0.0166(11) -0.0246(10)
O5 0.0438(11) 0.0325(10) 0.0301(10) 0.0059(9) 0.0155(9) -0.0053(9)
N1 0.0179(10) 0.0178(9) 0.0232(10) 0.0007(8) -0.0012(9) 0.0004(8)
N2 0.0253(11) 0.0184(10) 0.0337(12) 0.0009(9) 0.0079(10) -0.0008(8)
C1 0.0194(12) 0.0180(11) 0.0259(13) 0.0023(10) 0.0022(10) -0.0001(10)
C2 0.0188(11) 0.0163(11) 0.0222(12) 0.0006(10) 0.0006(10) 0.0019(10)
C3 0.0207(12) 0.0229(12) 0.0261(13) -0.0019(11) 0.0012(11) 0.0028(11)
C4 0.0308(14) 0.0256(12) 0.0228(12) -0.0062(11) 0.0048(11) 0.0006(11)
C5 0.0360(15) 0.0206(12) 0.0294(13) -0.0027(11) 0.0107(12) -0.0003(11)
C6 0.0200(12) 0.0226(12) 0.0373(15) 0.0026(12) 0.0090(12) 0.0029(10)
C7 0.0164(11) 0.0168(11) 0.0170(11) 0.0016(9) -0.0017(10) 0.0023(9)
C8 0.0163(11) 0.0178(11) 0.0189(11) 0.0030(9) -0.0015(10) 0.0005(9)
C9 0.0212(11) 0.0172(10) 0.0180(11) -0.0001(10) -0.0014(9) 0.0023(9)
C10 0.0206(11) 0.0234(11) 0.0167(11) 0.0016(9) 0.0026(10) 0.0056(10)
C11 0.0171(11) 0.0206(11) 0.0213(11) 0.0037(10) 0.0003(11) 0.0001(9)

loop_
_atom_type_symbol
_atom_type_description
_atom_type_scat_dispersion_real
_atom_type_scat_dispersion_imag
_atom_type_scat_source
C C 0.0033 0.0016 'International Tables Vol C Tables 4.2.6.8 and 6.1.1.4'
H H 0.0000 0.0000 'International Tables Vol C Tables 4.2.6.8 and 6.1.1.4'
Cl Cl 0.1484 0.1585 'International Tables Vol C Tables 4.2.6.8 and 6.1.1.4'
N N 0.0061 0.0033 'International Tables Vol C Tables 4.2.6.8 and 6.1.1.4'
O O 0.0106 0.0060 'International Tables Vol C Tables 4.2.6.8 and 6.1.1.4'

loop_
_exptl_crystal_face_index_h
_exptl_crystal_face_index_k
_exptl_crystal_face_index_l
_exptl_crystal_face_perp_dist
3 8 16 0.1476
-5 -11 -9 0.1761
5 11 9 0.1761
-4 14 -5 0.1414
4 -14 5 0.1414
1 -12 11 0.1798
-9 2 10 0.2082
7 9 -9 0.1962
6 1 -16 0.1325
-6 13 5 0.1567
2 -4 18 0.1753

loop_
_geom_angle_atom_site_label_1
_geom_angle_atom_site_label_2
_geom_angle_atom_site_label_3
_geom_angle
_geom_angle_site_symmetry_1
_geom_angle_site_symmetry_3
_geom_angle_publ_flag
C6 O2 C4 101.24(19) . . ?
C6 O3 C5 106.91(19) . . ?
C11 N1 C7 119.3(2) . . ?
O4 N2 C8 117.6(2) . . ?
O5 N2 O4 124.3(2) . . ?
O5 N2 C8 118.0(2) . . ?
O1 C1 C2 124.2(2) . . ?
O1 C1 C6 121.7(2) . . ?
C2 C1 C6 113.9(2) . . ?
C3 C2 C1 117.8(2) . . ?
C3 C2 C7 121.8(2) . . ?
C7 C2 C1 120.3(2) . . ?
C2 C3 H3 119.7 . . ?
C2 C3 C4 120.5(2) . . ?
C4 C3 H3 119.7 . . ?
O2 C4 C3 109.3(2) . . ?
O2 C4 H4 112.2 . . ?
O2 C4 C5 100.6(2) . . ?
C3 C4 H4 112.2 . . ?
C3 C4 C5 109.7(2) . . ?
C5 C4 H4 112.2 . . ?
O3 C5 C4 102.74(19) . . ?
O3 C5 H5A 111.2 . . ?
O3 C5 H5B 111.2 . . ?
C4 C5 H5A 111.2 . . ?
C4 C5 H5B 111.2 . . ?
H5A C5 H5B 109.1 . . ?
O2 C6 O3 106.2(2) . . ?
O2 C6 C1 110.4(2) . . ?
O2 C6 H6 110.9 . . ?
O3 C6 C1 107.5(2) . . ?
O3 C6 H6 110.9 . . ?
C1 C6 H6 110.9 . . ?
N1 C7 C2 115.74(19) . . ?
N1 C7 C8 119.4(2) . . ?
C8 C7 C2 124.8(2) . . ?
C7 C8 N2 121.2(2) . . ?
C9 C8 N2 116.7(2) . . ?
C9 C8 C7 122.0(2) . . ?
C8 C9 H9 121.4 . . ?
C8 C9 C10 117.1(2) . . ?
C10 C9 H9 121.4 . . ?
C9 C10 Cl1 120.06(19) . . ?
C9 C10 C11 119.3(2) . . ?
C11 C10 Cl1 120.62(19) . . ?
N1 C11 C10 122.8(2) . . ?
N1 C11 H11 118.6 . . ?
C10 C11 H11 118.6 . . ?

loop_
_geom_bond_atom_site_label_1
_geom_bond_atom_site_label_2
_geom_bond_distance
_geom_bond_site_symmetry_2
_geom_bond_publ_flag
Cl1 C10 1.723(2) . ?
O1 C1 1.211(3) . ?
O2 C4 1.447(3) . ?
O2 C6 1.403(3) . ?
O3 C5 1.441(3) . ?
O3 C6 1.420(3) . ?
O4 N2 1.220(3) . ?
O5 N2 1.218(3) . ?
N1 C7 1.341(3) . ?
N1 C11 1.330(3) . ?
N2 C8 1.469(3) . ?
C1 C2 1.481(3) . ?
C1 C6 1.528(4) . ?
C2 C3 1.329(3) . ?
C2 C7 1.480(3) . ?
C3 H3 0.9300 . ?
C3 C4 1.493(3) . ?
C4 H4 0.9800 . ?
C4 C5 1.542(4) . ?
C5 H5A 0.9700 . ?
C5 H5B 0.9700 . ?
C6 H6 0.9800 . ?
C7 C8 1.393(3) . ?
C8 C9 1.370(3) . ?
C9 H9 0.9300 . ?
C9 C10 1.374(3) . ?
C10 C11 1.384(3) . ?
C11 H11 0.9300 . ?

loop_
_exptl_oxdiff_crystal_face_indexfrac_h
_exptl_oxdiff_crystal_face_indexfrac_k
_exptl_oxdiff_crystal_face_indexfrac_l
_exptl_oxdiff_crystal_face_x
_exptl_oxdiff_crystal_face_y
_exptl_oxdiff_crystal_face_z
2.9958 7.9894 15.9718 0.2873 -0.9162 -0.3830
-4.9934 -10.9823 -8.9846 -0.6212 0.6070 0.4275
4.9934 10.9823 8.9846 0.6212 -0.6070 -0.4275
-3.9936 13.9790 -4.9957 0.8275 -0.1316 0.5616
3.9936 -13.9790 4.9957 -0.8275 0.1316 -0.5616
0.9977 -11.9794 10.9833 -0.8690 -0.2563 -0.3637
-8.9878 2.0031 9.9776 -0.2356 -0.6813 0.6570
6.9910 8.9808 -8.9824 0.8321 0.3542 -0.3793
5.9922 0.9923 -15.9691 0.4448 0.8606 -0.2876
-5.9912 12.9835 4.9859 0.5651 -0.6328 0.5877
1.9965 -3.9910 17.9700 -0.4818 -0.7627 -0.4554
